data_2006979
loop_
_publ_author_name
'Gable, Robert W.'
'Lowe, David A.'
'Tsanaktsidis, John'

_publ_section_title
;
 <i>endo</i>-2,4-Dibromo-3a,4,7,7a-tetrahydro-4,7-methanoindene-1,8-dione
 8-Ethylene Acetal
;
_journal_issue 1
_journal_name_full 'Acta Crystallographica Section C'
_journal_page_first 151
_journal_page_last 152
_journal_paper_doi 10.1107/S010827019701278X
_journal_volume 54
_journal_year 1998
_chemical_formula_moiety 'C12 H10 Br2 O3'
_chemical_formula_sum 'C12 H10 Br2 O3'
_chemical_formula_weight 362.02
_chemical_name_systematic
;
 ?
;
_space_group_IT_number 2
_symmetry_cell_setting triclinic
_symmetry_space_group_name_Hall '-P 1'
_symmetry_space_group_name_H-M 'P -1'
_audit_creation_method SHELXL
_cell_angle_alpha 91.43(2)
_cell_angle_beta 94.74(2)
_cell_angle_gamma 90.56(2)
_cell_formula_units_Z 2
_cell_length_a 6.2510(11)
_cell_length_b 8.187(2)
_cell_length_c 11.784(2)
_cell_measurement_reflns_used 25
_cell_measurement_temperature 293.0(10)
_cell_measurement_theta_max 18.4
_cell_measurement_theta_min 10.6
_cell_volume 600.8(2)
_computing_molecular_graphics 'ORTEPII (Johnson, 1976)'
_computing_publication_material SHELXL93
_computing_structure_refinement 'SHELXL93 (Sheldrick, 1993)'
_computing_structure_solution 'SHELXS86 (Sheldrick, 1990)'
_diffrn_ambient_temperature 293.0(10)
_diffrn_measurement_device 'Enraf Nonius CAD4-MachS diffractometer'
_diffrn_measurement_method \w/2\q
_diffrn_radiation_monochromator graphite
_diffrn_radiation_source 'fine-focus sealed tube'
_diffrn_radiation_type MoK\a
_diffrn_radiation_wavelength 0.71073
_diffrn_reflns_av_R_equivalents 0.0137
_diffrn_reflns_av_sigmaI/netI 0.0234
_diffrn_reflns_limit_h_max 1
_diffrn_reflns_limit_h_min -8
_diffrn_reflns_limit_k_max 10
_diffrn_reflns_limit_k_min -10
_diffrn_reflns_limit_l_max 15
_diffrn_reflns_limit_l_min -15
_diffrn_reflns_number 3518
_diffrn_reflns_theta_max 27.48
_diffrn_reflns_theta_min 2.49
_diffrn_standards_decay_% 8
_diffrn_standards_interval_time 160
_diffrn_standards_number 3
_exptl_absorpt_coefficient_mu 6.739
_exptl_absorpt_correction_T_max 0.299
_exptl_absorpt_correction_T_min 0.139
_exptl_absorpt_correction_type 'Gaussian integration (Sheldrick, 1976)'
_exptl_crystal_colour colourless
_exptl_crystal_density_diffrn 2.001
_exptl_crystal_density_meas ?
_exptl_crystal_density_method none
_exptl_crystal_description needle
_exptl_crystal_F_000 352
_exptl_crystal_size_max 0.67
_exptl_crystal_size_mid 0.28
_exptl_crystal_size_min 0.22
_refine_diff_density_max 0.601
_refine_diff_density_min -0.446
_refine_ls_extinction_method none
_refine_ls_goodness_of_fit_all 1.073
_refine_ls_goodness_of_fit_obs 1.115
_refine_ls_hydrogen_treatment refall
_refine_ls_matrix_type full
_refine_ls_number_parameters 194
_refine_ls_number_reflns 2760
_refine_ls_number_restraints 0
_refine_ls_restrained_S_all 1.077
_refine_ls_restrained_S_obs 1.115
_refine_ls_R_factor_all 0.0488
_refine_ls_R_factor_obs .0345
_refine_ls_shift/esd_max 0.001
_refine_ls_shift/esd_mean 0.000
_refine_ls_structure_factor_coef Fsqd
_refine_ls_weighting_details 'w = 1/[\s^2^(Fo^2^)+(0.0504P)^2^+0.1744P] where P=(Fo^2^+2Fc^2^)/3'
_refine_ls_weighting_scheme calc
_refine_ls_wR_factor_all 0.0875
_refine_ls_wR_factor_obs .0808
_reflns_number_observed 2232
_reflns_number_total 2761
_reflns_observed_criterion >2sigma(I)
_cod_data_source_file ta1186.cif
_cod_data_source_block jt_6
_cod_depositor_comments
;
The following automatic conversions were performed:
'_symmetry_cell_setting' value 'Triclinic' changed to 'triclinic'
according to '/home/saulius/struct/CIF-dictionaries/cif_core.dic'
dictionary named 'cif_core.dic' version 2.4.1 from 2010-06-29.

Automatic conversion script
Id: cif_fix_enum 1527 2010-12-29 10:47:43Z saulius 

The following automatic conversions were performed:

'_symmetry_cell_setting' value 'Triclinic' changed to 'triclinic'
according to /home/saulius/struct/CIF-dictionaries/cif_core.dic
dictionary named 'cif_core.dic' version 2.4.1 from 2010-06-29.

Automatic conversion script
Id: cif_fix_values 1715 2011-07-08 13:25:40Z adriana 

The following automatic conversions were performed:

'_exptl_crystal_density_meas' value 'Not measured' was changed to '?'
- the value is perceived as not measured.

Automatic conversion script
Id: cif_fix_values 3008 2015-01-20 13:52:24Z robertas 

The following automatic conversions were performed:

'_refine_ls_weighting_scheme' value 'calc w =
1/[\s^2^(Fo^2^)+(0.0504P)^2^+0.1744P] where P=(Fo^2^+2Fc^2^)/3' was
changed to 'calc'. New tag '_refine_ls_weighting_details' was
created. The value of the new tag was set to 'w =
1/[\s^2^(Fo^2^)+(0.0504P)^2^+0.1744P] where P=(Fo^2^+2Fc^2^)/3'.

Automatic conversion script
Id: cif_fix_values 3143 2015-03-26 13:38:13Z robertas 
;
_cod_database_code 2006979

loop_
_symmetry_equiv_pos_as_xyz
'x, y, z'
'-x, -y, -z'

loop_
_atom_site_aniso_label
_atom_site_aniso_U_11
_atom_site_aniso_U_22
_atom_site_aniso_U_33
_atom_site_aniso_U_12
_atom_site_aniso_U_13
_atom_site_aniso_U_23
Br1 .0547(2) .0606(2) .0373(2) -.0202(2) .01565(14) .00292(14)
Br2 .0646(3) .0407(2) .0744(3) -.0143(2) -.0010(2) -.0164(2)
O1 .0466(13) .0414(12) .0538(13) -.0092(10) .0104(11) .0084(10)
O2 .0320(11) .0345(11) .0523(13) -.0064(8) -.0043(9) -.0058(9)
O3 .0368(11) .0258(10) .0529(12) .0024(8) .0064(10) -.0046(8)
C1 .0290(14) .0315(13) .0284(13) -.0045(11) .0088(11) .0004(10)
C2 .0272(14) .0322(14) .0322(14) .0002(11) .0013(11) .0018(11)
C3 .0301(15) .045(2) .037(2) -.0048(12) -.0002(12) -.0043(13)
C4 .0266(14) .0343(14) .047(2) -.0047(11) -.0005(12) -.0061(12)
C5 .0231(13) .0314(14) .045(2) -.0002(11) .0058(12) .0000(12)
C6 .0263(13) .0290(13) .0363(14) .0016(11) .0101(11) .0004(11)
C7 .035(2) .0317(13) .0279(14) -.0032(11) .0035(12) .0010(11)
C8 .0304(15) .0283(13) .050(2) -.0006(11) -.0077(13) .0041(12)
C9 .0244(14) .0339(15) .051(2) .0009(11) .0053(13) -.0111(13)
C10 .0271(13) .0279(13) .0338(14) -.0002(10) .0025(11) -.0014(11)
C11 .054(2) .035(2) .052(2) -.0160(15) .001(2) -.0043(14)
C12 .057(2) .0275(15) .054(2) -.0035(14) .007(2) .0024(14)

loop_
_atom_site_label
_atom_site_fract_x
_atom_site_fract_y
_atom_site_fract_z
_atom_site_U_iso_or_equiv
_atom_site_thermal_displace_type
_atom_site_calc_flag
_atom_site_refinement_flags
_atom_site_occupancy
_atom_site_disorder_group
_atom_site_type_symbol
Br1 .20167(6) .01455(4) .41014(3) .05030(13) Uani d . 1 . Br
Br2 .79857(7) .63623(4) .36816(4) .06066(14) Uani d . 1 . Br
O1 .7366(4) .4695(3) .1153(2) .0468(5) Uani d . 1 . O
O2 .0933(3) -.0159(2) .1352(2) .0402(5) Uani d . 1 . O
O3 .4368(3) -.1007(2) .1667(2) .0384(5) Uani d . 1 . O
C1 .3178(4) .1284(3) .2877(2) .0293(5) Uani d . 1 . C
C2 .5621(4) .1635(3) .3043(2) .0306(6) Uani d . 1 . C
C3 .6312(5) .3096(4) .3757(3) .0376(6) Uani d . 1 . C
C4 .6992(4) .4297(3) .3146(3) .0363(6) Uani d . 1 . C
C5 .6907(4) .3841(3) .1912(3) .0329(6) Uani d . 1 . C
C6 .6108(5) .2076(3) .1810(2) .0301(6) Uani d . 1 . C
C7 .3898(5) .1829(3) .1101(2) .0316(6) Uani d . 1 . C
C8 .2452(5) .3124(4) .1490(3) .0369(6) Uani d . 1 . C
C9 .2047(5) .2827(4) .2541(3) .0365(7) Uani d . 1 . C
C10 .3034(4) .0348(3) .1712(2) .0296(6) Uani d . 1 . C
C11 .0960(6) -.1850(4) .1032(3) .0474(8) Uani d . 1 . C
C12 .3035(6) -.2446(4) .1603(3) .0460(8) Uani d . 1 . C
H2 .637(5) .064(4) .329(3) .032(8) Uiso d . 1 . H
H3 .613(6) .318(5) .460(3) .058(11) Uiso d . 1 . H
H6 .717(6) .136(4) .158(3) .043(9) Uiso d . 1 . H
H7 .393(6) .172(4) .037(3) .044(9) Uiso d . 1 . H
H8 .200(5) .394(4) .107(3) .042(9) Uiso d . 1 . H
H9 .139(6) .344(5) .300(3) .050(10) Uiso d . 1 . H
H11A .100(6) -.199(5) .012(4) .064(12) Uiso d . 1 . H
H11B -.028(6) -.233(5) .129(3) .049(10) Uiso d . 1 . H
H12A .289(5) -.285(4) .234(3) .032(8) Uiso d . 1 . H
H12B .378(7) -.330(5) .115(4) .066(12) Uiso d . 1 . H

loop_
_atom_type_symbol
_atom_type_description
_atom_type_scat_dispersion_real
_atom_type_scat_dispersion_imag
_atom_type_scat_source
C C 0.0033 0.0016 'International Tables Vol C Tables 4.2.6.8 and 6.1.1.4'
H H 0.0000 0.0000 'International Tables Vol C Tables 4.2.6.8 and 6.1.1.4'
O O 0.0106 0.0060 'International Tables Vol C Tables 4.2.6.8 and 6.1.1.4'
Br Br -0.2901 2.4595 'International Tables Vol C Tables 4.2.6.8 and 6.1.1.4'

loop_
_geom_angle_atom_site_label_1
_geom_angle_atom_site_label_2
_geom_angle_atom_site_label_3
_geom_angle
_geom_angle_publ_flag
C10 O2 C11 108.5(2) ?
C10 O3 C12 107.9(2) ?
C9 C1 C2 108.9(2) y
C9 C1 C10 100.2(2) y
C2 C1 C10 100.2(2) y
C9 C1 Br1 115.2(2) y
C2 C1 Br1 114.9(2) y
C10 C1 Br1 115.5(2) y
C3 C2 C1 116.5(2) ?
C3 C2 C6 105.0(2) ?
C1 C2 C6 101.1(2) ?
C3 C2 H2 112.9(18) ?
C1 C2 H2 109.4(18) ?
C6 C2 H2 111.2(18) ?
C4 C3 C2 112.2(3) y
C4 C3 H3 125.(2) ?
C2 C3 H3 123.(2) ?
C3 C4 C5 112.0(3) y
C3 C4 Br2 127.0(2) y
C5 C4 Br2 121.0(2) y
O1 C5 C4 126.9(3) ?
O1 C5 C6 127.1(3) ?
C4 C5 C6 106.0(2) ?
C5 C6 C2 104.7(2) ?
C5 C6 C7 114.4(2) ?
C2 C6 C7 103.8(2) ?
C5 C6 H6 112.(2) ?
C2 C6 H6 108.(2) ?
C7 C6 H6 113.(2) ?
C8 C7 C10 100.1(2) y
C8 C7 C6 106.9(2) y
C10 C7 C6 99.5(2) y
C8 C7 H7 115.(2) ?
C10 C7 H7 116.(2) ?
C6 C7 H7 117.(2) ?
C9 C8 C7 108.2(3) ?
C9 C8 H8 128.(2) ?
C7 C8 H8 124.(2) ?
C8 C9 C1 107.6(3) ?
C8 C9 H9 128.(3) ?
C1 C9 H9 124.(3) ?
O3 C10 O2 108.2(2) ?
O3 C10 C7 112.6(2) ?
O2 C10 C7 115.9(2) ?
O3 C10 C1 114.8(2) ?
O2 C10 C1 112.5(2) ?
C7 C10 C1 92.4(2) y
O2 C11 C12 104.0(3) ?
O2 C11 H11A 110.(2) ?
C12 C11 H11A 109.(2) ?
O2 C11 H11B 107.(2) ?
C12 C11 H11B 115.(2) ?
H11A C11 H11B 112.(3) ?
O3 C12 C11 102.7(2) ?
O3 C12 H12A 110.7(19) ?
C11 C12 H12A 113.(2) ?
O3 C12 H12B 107.(3) ?
C11 C12 H12B 115.(2) ?
H12A C12 H12B 108.(3) ?

loop_
_geom_bond_atom_site_label_1
_geom_bond_atom_site_label_2
_geom_bond_site_symmetry_2
_geom_bond_distance
_geom_bond_publ_flag
Br1 C1 . 1.925(3) y
Br2 C4 . 1.872(3) y
O1 C5 . 1.200(4) ?
O2 C10 . 1.401(3) ?
O2 C11 . 1.427(4) ?
O3 C10 . 1.397(3) ?
O3 C12 . 1.433(4) ?
C1 C9 . 1.499(4) y
C1 C2 . 1.547(4) y
C1 C10 . 1.552(4) y
C2 C3 . 1.485(4) ?
C2 C6 . 1.559(4) ?
C2 H2 . .98(3) ?
C3 C4 . 1.320(4) y
C3 H3 . 1.00(4) ?
C4 C5 . 1.488(4) ?
C5 C6 . 1.523(4) ?
C6 C7 . 1.563(4) y
C6 H6 . .94(4) ?
C7 C8 . 1.489(4) y
C7 C10 . 1.541(4) y
C7 H7 . .86(3) ?
C8 C9 . 1.313(4) y
C8 H8 . .88(3) ?
C9 H9 . .86(4) ?
C11 C12 . 1.503(5) ?
C11 H11A . 1.07(4) ?
C11 H11B . .94(4) ?
C12 H12A . .94(3) ?
C12 H12B . 1.01(4) ?

loop_
_geom_torsion_atom_site_label_1
_geom_torsion_atom_site_label_2
_geom_torsion_atom_site_label_3
_geom_torsion_atom_site_label_4
_geom_torsion
C9 C1 C2 C3 48.6(3)
C10 C1 C2 C3 153.2(2)
Br1 C1 C2 C3 -82.3(3)
C9 C1 C2 C6 -64.5(3)
C10 C1 C2 C6 40.2(2)
Br1 C1 C2 C6 164.6(2)
C1 C2 C3 C4 -107.7(3)
C6 C2 C3 C4 3.2(3)
C2 C3 C4 C5 -0.9(4)
C2 C3 C4 Br2 179.4(2)
C3 C4 C5 O1 177.8(3)
Br2 C4 C5 O1 -2.4(4)
C3 C4 C5 C6 -1.8(3)
Br2 C4 C5 C6 177.9(2)
O1 C5 C6 C2 -176.1(3)
C4 C5 C6 C2 3.6(3)
O1 C5 C6 C7 -63.1(4)
C4 C5 C6 C7 116.5(3)
C3 C2 C6 C5 -4.0(3)
C1 C2 C6 C5 117.5(2)
C3 C2 C6 C7 -124.3(2)
C1 C2 C6 C7 -2.8(3)
C5 C6 C7 C8 -45.4(3)
C2 C6 C7 C8 68.1(3)
C5 C6 C7 C10 -149.1(2)
C2 C6 C7 C10 -35.7(3)
C10 C7 C8 C9 35.4(3)
C6 C7 C8 C9 -67.9(3)
C7 C8 C9 C1 -1.5(3)
C2 C1 C9 C8 71.9(3)
C10 C1 C9 C8 -32.7(3)
Br1 C1 C9 C8 -157.3(2)
C12 O3 C10 O2 -16.8(3)
C12 O3 C10 C7 -146.2(3)
C12 O3 C10 C1 109.8(3)
C11 O2 C10 O3 -2.4(3)
C11 O2 C10 C7 125.2(3)
C11 O2 C10 C1 -130.2(3)
C8 C7 C10 O3 -168.8(2)
C6 C7 C10 O3 -59.6(3)
C8 C7 C10 O2 65.8(3)
C6 C7 C10 O2 175.0(2)
C8 C7 C10 C1 -50.7(2)
C6 C7 C10 C1 58.5(2)
C9 C1 C10 O3 166.2(2)
C2 C1 C10 O3 54.6(3)
Br1 C1 C10 O3 -69.4(3)
C9 C1 C10 O2 -69.5(3)
C2 C1 C10 O2 179.0(2)
Br1 C1 C10 O2 54.9(3)
C9 C1 C10 C7 49.9(2)
C2 C1 C10 C7 -61.7(2)
Br1 C1 C10 C7 174.3(2)
C10 O2 C11 C12 19.3(3)
C10 O3 C12 C11 27.8(3)
O2 C11 C12 O3 -28.3(3)

loop_
_cod_related_entry_id
_cod_related_entry_database
_cod_related_entry_code
1 ChemSpider 2890758
